data_7238342
loop_
_publ_author_name
'Bailey, Andrew James'
'Horton, Peter Neil'
'Grossel, Martin Christopher'

_publ_section_title
;
 Self-assembly into infinite tapes by 2,7-disubstituted-1,8-naphthyridines
 in the solid state
;
_journal_issue 12
_journal_name_full CrystEngComm
_journal_page_first 4074
_journal_paper_doi 10.1039/C0CE00243G
_journal_volume 12
_journal_year 2010
_chemical_formula_moiety 'C10 H10 N2'
_chemical_formula_sum 'C10 H10 N2'
_chemical_formula_weight 158.20
_chemical_name_systematic
;
2,7-dimethyl-1,8-naphthyridine
;
_space_group_IT_number 43
_space_group_name_Hall 'F 2 -2d'
_space_group_name_H-M_alt 'F d d 2'
_symmetry_cell_setting orthorhombic
_symmetry_space_group_name_H-M 'F d d 2'
_atom_sites_solution_hydrogens geom
_atom_sites_solution_primary direct
_atom_sites_solution_secondary difmap
_cell_angle_alpha 90.00
_cell_angle_beta 90.00
_cell_angle_gamma 90.00
_cell_formula_units_Z 8
_cell_length_a 13.4667(6)
_cell_length_b 19.3913(10)
_cell_length_c 6.3165(3)
_cell_measurement_reflns_used 2750
_cell_measurement_temperature 120(2)
_cell_measurement_theta_max 27.48
_cell_measurement_theta_min 2.91
_cell_volume 1649.47(14)
_computing_cell_refinement 'DENZO (Otwinowski & Minor, 1997) & COLLECT (Hooft, R.W.W., 1998)'
_computing_data_collection 'COLLECT (Hooft, R.W.W., 1998)'
_computing_data_reduction 'DENZO (Otwinowski & Minor, 1997) & COLLECT (Hooft, R.W.W., 1998)'
_computing_molecular_graphics 'CAMERON (Watkin, et al., 1993)'
_computing_publication_material 'WINGX (Farrugia, 1998)'
_computing_structure_refinement 'SHELXL-97 (Sheldrick, 2008)'
_computing_structure_solution 'SHELXS-97 (Sheldrick, 1997)'
_diffrn_ambient_temperature 120(2)
_diffrn_detector_area_resol_mean 9.091
_diffrn_measured_fraction_theta_full 0.998
_diffrn_measured_fraction_theta_max 0.998
_diffrn_measurement_device_type 'Bruker-Nonius CCD camera on \k-goniostat'
_diffrn_measurement_method '\f & \w scans to fill the asymmetric unit'
_diffrn_radiation_monochromator graphite
_diffrn_radiation_source 'Bruker Nonius FR591 Rotating Anode'
_diffrn_radiation_type MoK\a
_diffrn_radiation_wavelength 0.71073
_diffrn_reflns_av_R_equivalents 0.0476
_diffrn_reflns_av_sigmaI/netI 0.0296
_diffrn_reflns_limit_h_max 17
_diffrn_reflns_limit_h_min -17
_diffrn_reflns_limit_k_max 24
_diffrn_reflns_limit_k_min -24
_diffrn_reflns_limit_l_max 8
_diffrn_reflns_limit_l_min -8
_diffrn_reflns_number 5363
_diffrn_reflns_theta_full 27.49
_diffrn_reflns_theta_max 27.49
_diffrn_reflns_theta_min 3.68
_diffrn_standards_number 0
_exptl_absorpt_coefficient_mu 0.078
_exptl_absorpt_correction_T_max 0.9693
_exptl_absorpt_correction_T_min 0.8588
_exptl_absorpt_correction_type multi-scan
_exptl_absorpt_process_details
;
SADABS V2.10 (Sheldrick, G.M., 2003)
;
_exptl_crystal_colour 'Clear Colourless'
_exptl_crystal_density_diffrn 1.274
_exptl_crystal_density_method 'not measured'
_exptl_crystal_description Prism
_exptl_crystal_F_000 672
_exptl_crystal_size_max 0.4
_exptl_crystal_size_mid 0.1
_exptl_crystal_size_min 0.08
_refine_diff_density_max 0.408
_refine_diff_density_min -0.432
_refine_diff_density_rms 0.228
_refine_ls_abs_structure_details 'Flack H D (1983), Acta Cryst. A39, 876-881'
_refine_ls_extinction_coef 0.017(3)
_refine_ls_extinction_expression Fc^*^=kFc[1+0.001xFc^2^\l^3^/sin(2\q)]^-1/4^
_refine_ls_extinction_method SHELXL
_refine_ls_goodness_of_fit_ref 1.144
_refine_ls_hydrogen_treatment constr
_refine_ls_matrix_type full
_refine_ls_number_parameters 58
_refine_ls_number_reflns 518
_refine_ls_number_restraints 1
_refine_ls_restrained_S_all 1.143
_refine_ls_R_factor_all 0.0648
_refine_ls_R_factor_gt 0.0574
_refine_ls_shift/su_max 0.000
_refine_ls_shift/su_mean 0.000
_refine_ls_structure_factor_coef Fsqd
_refine_ls_weighting_details 'calc w=1/[\s^2^(Fo^2^)+(0.0772P)^2^+0.2908P] where P=(Fo^2^+2Fc^2^)/3'
_refine_ls_weighting_scheme calc
_refine_ls_wR_factor_gt 0.1140
_refine_ls_wR_factor_ref 0.1215
_reflns_number_gt 439
_reflns_number_total 518
_reflns_threshold_expression >2\s(I)
_cod_data_source_file c0ce00243g.txt
_cod_data_source_block 4
_cod_original_sg_symbol_H-M Fdd2
_cod_database_code 7238342

loop_
_symmetry_equiv_pos_as_xyz
'x, y, z'
'-x, -y, z'
'x+1/4, -y+1/4, z+1/4'
'-x+1/4, y+1/4, z+1/4'
'x, y+1/2, z+1/2'
'-x, -y+1/2, z+1/2'
'x+1/4, -y+3/4, z+3/4'
'-x+1/4, y+3/4, z+3/4'
'x+1/2, y, z+1/2'
'-x+1/2, -y, z+1/2'
'x+3/4, -y+1/4, z+3/4'
'-x+3/4, y+1/4, z+3/4'
'x+1/2, y+1/2, z'
'-x+1/2, -y+1/2, z'
'x+3/4, -y+3/4, z+1/4'
'-x+3/4, y+3/4, z+1/4'

loop_
_atom_site_label
_atom_site_type_symbol
_atom_site_fract_x
_atom_site_fract_y
_atom_site_fract_z
_atom_site_U_iso_or_equiv
_atom_site_adp_type
_atom_site_occupancy
_atom_site_symmetry_multiplicity
_atom_site_calc_flag
_atom_site_refinement_flags
N1 N 0.01022(12) 0.44076(7) 0.8045(2) 0.0224(6) Uani 1 1 d .
C5 C 0.0000 0.5000 0.4652(5) 0.0214(7) Uani 1 2 d S
C3 C 0.02122(17) 0.37777(11) 0.4762(4) 0.0259(6) Uani 1 1 d .
H3 H 0.0287 0.3353 0.4098 0.031 Uiso 1 1 calc R
C7 C 0.02681(15) 0.31676(10) 0.8292(4) 0.0283(6) Uani 1 1 d .
H7A H 0.0387 0.3282 0.9748 0.043 Uiso 1 1 calc R
H7B H 0.0805 0.2890 0.7770 0.043 Uiso 1 1 calc R
H7C H -0.0343 0.2915 0.8178 0.043 Uiso 1 1 calc R
C6 C 0.0000 0.5000 0.6893(4) 0.0188(8) Uani 1 2 d S
C2 C 0.01971(16) 0.38157(10) 0.7012(3) 0.0221(7) Uani 1 1 d .
C4 C 0.01180(14) 0.43603(9) 0.3582(3) 0.0233(6) Uani 1 1 d .
H4 H 0.0130 0.4341 0.2111 0.028 Uiso 1 1 calc R

loop_
_atom_site_aniso_label
_atom_site_aniso_U_11
_atom_site_aniso_U_22
_atom_site_aniso_U_33
_atom_site_aniso_U_23
_atom_site_aniso_U_13
_atom_site_aniso_U_12
N1 0.0263(11) 0.0210(12) 0.0199(11) 0.0014(7) 0.0019(8) -0.0005(7)
C5 0.0210(16) 0.0252(19) 0.0182(16) 0.000 0.000 -0.0006(12)
C3 0.0269(15) 0.0245(13) 0.0262(12) -0.0061(9) 0.0010(10) -0.0003(9)
C7 0.0335(11) 0.0217(11) 0.0298(12) 0.0034(9) 0.0018(11) 0.0003(8)
C6 0.0200(17) 0.0203(19) 0.0160(18) 0.000 0.000 -0.0003(11)
C2 0.0221(14) 0.0211(14) 0.0232(15) 0.0022(9) 0.0003(9) -0.0001(8)
C4 0.0238(12) 0.0285(12) 0.0175(12) -0.0017(10) 0.0009(9) 0.0007(8)

loop_
_atom_type_symbol
_atom_type_description
_atom_type_scat_dispersion_real
_atom_type_scat_dispersion_imag
_atom_type_scat_source
C C 0.0033 0.0000 'International Tables Vol C Tables 4.2.6.8 and 6.1.1.4'
H H 0.0000 0.0000 'International Tables Vol C Tables 4.2.6.8 and 6.1.1.4'
N N 0.0061 0.0000 'International Tables Vol C Tables 4.2.6.8 and 6.1.1.4'

loop_
_geom_angle_atom_site_label_1
_geom_angle_atom_site_label_2
_geom_angle_atom_site_label_3
_geom_angle
_geom_angle_site_symmetry_1
_geom_angle_site_symmetry_3
C2 N1 C6 118.34(16) . .
C6 C5 C4 118.39(14) . .
C6 C5 C4 118.39(14) . 2_565
C4 C5 C4 123.2(3) . 2_565
C4 C3 C2 120.22(19) . .
C4 C3 H3 119.9 . .
C2 C3 H3 119.9 . .
C2 C7 H7A 109.5 . .
C2 C7 H7B 109.5 . .
H7A C7 H7B 109.5 . .
C2 C7 H7C 109.5 . .
H7A C7 H7C 109.5 . .
H7B C7 H7C 109.5 . .
N1 C6 N1 115.6(2) 2_565 .
N1 C6 C5 122.18(10) 2_565 .
N1 C6 C5 122.18(10) . .
N1 C2 C3 122.51(19) . .
N1 C2 C7 117.82(15) . .
C3 C2 C7 119.66(19) . .
C3 C4 C5 118.3(2) . .
C3 C4 H4 120.8 . .
C5 C4 H4 120.8 . .

loop_
_geom_bond_atom_site_label_1
_geom_bond_atom_site_label_2
_geom_bond_distance
_geom_bond_site_symmetry_2
N1 C2 1.327(2) .
N1 C6 1.367(2) .
C5 C6 1.416(4) .
C5 C4 1.421(2) .
C5 C4 1.421(2) 2_565
C3 C4 1.359(3) .
C3 C2 1.423(3) .
C3 H3 0.9300 .
C7 C2 1.497(3) .
C7 H7A 0.9600 .
C7 H7B 0.9600 .
C7 H7C 0.9600 .
C6 N1 1.367(2) 2_565
C4 H4 0.9300 .

loop_
_geom_torsion_atom_site_label_1
_geom_torsion_atom_site_label_2
_geom_torsion_atom_site_label_3
_geom_torsion_atom_site_label_4
_geom_torsion
_geom_torsion_site_symmetry_1
_geom_torsion_site_symmetry_4
C2 N1 C6 N1 179.53(19) . 2_565
C2 N1 C6 C5 -0.47(19) . .
C4 C5 C6 N1 179.53(14) . 2_565
C4 C5 C6 N1 -0.47(14) 2_565 2_565
C4 C5 C6 N1 -0.47(14) . .
C4 C5 C6 N1 179.53(14) 2_565 .
C6 N1 C2 C3 1.0(3) . .
C6 N1 C2 C7 -177.64(14) . .
C4 C3 C2 N1 -0.6(4) . .
C4 C3 C2 C7 178.01(17) . .
C2 C3 C4 C5 -0.3(3) . .
C6 C5 C4 C3 0.8(2) . .
C4 C5 C4 C3 -179.2(2) 2_565 .
